data_4088929
loop_
_publ_author_name
'Causero, Andrea'
'Ballmann, Gerd'
'Pahl, J\"urgen'
'Zijlstra, Harmen'
'F\"arber, Christian'
'Harder, Sjoerd'

_publ_section_title
;
 Stabilization of Calcium Hydride Complexes by Fine Tuning of Amidinate
 Ligands
;
_journal_issue 19
_journal_name_full Organometallics
_journal_page_first 3350
_journal_paper_doi 10.1021/acs.organomet.6b00566
_journal_volume 35
_journal_year 2016
_chemical_formula_moiety 'C41 H67 Ca N3 Si2'
_chemical_formula_sum 'C41 H67 Ca N3 Si2'
_chemical_formula_weight 698.23
_space_group_crystal_system monoclinic
_space_group_IT_number 14
_space_group_name_Hall '-P 2ybc'
_space_group_name_H-M_alt 'P 1 21/c 1'
_atom_sites_solution_hydrogens geom
_atom_sites_solution_primary direct
_audit_creation_date 2016-05-19
_audit_creation_method
;
Olex2 1.2
(compiled 2016.02.19 svn.r3266 for OlexSys, GUI svn.r5155)
;
_cell_angle_alpha 90
_cell_angle_beta 92.2021(17)
_cell_angle_gamma 90
_cell_formula_units_Z 4
_cell_length_a 9.87724(17)
_cell_length_b 12.3264(2)
_cell_length_c 33.7986(7)
_cell_measurement_reflns_used 7244
_cell_measurement_temperature 100
_cell_measurement_theta_max 73.5510
_cell_measurement_theta_min 3.7800
_cell_volume 4111.97(13)
_computing_cell_refinement
;
CrysAlisPro, Agilent Technologies,
Version 1.171.37.35 (release 13-08-2014 CrysAlis171 .NET)
(compiled Aug 13 2014,18:06:01)
;
_computing_data_collection
;
CrysAlisPro, Agilent Technologies,
Version 1.171.37.35 (release 13-08-2014 CrysAlis171 .NET)
(compiled Aug 13 2014,18:06:01)
;
_computing_data_reduction
;
CrysAlisPro, Agilent Technologies,
Version 1.171.37.35 (release 13-08-2014 CrysAlis171 .NET)
(compiled Aug 13 2014,18:06:01)
;
_computing_molecular_graphics 'Olex2 (Dolomanov et al., 2009)'
_computing_publication_material 'Olex2 (Dolomanov et al., 2009)'
_computing_structure_refinement 'ShelXL (Sheldrick, 2015)'
_computing_structure_solution 'ShelXT (Sheldrick, 2015)'
_diffrn_ambient_environment N~2~
_diffrn_ambient_temperature 100
_diffrn_detector 'CCD plate'
_diffrn_detector_area_resol_mean 5.2903
_diffrn_detector_type AtlasS2
_diffrn_measured_fraction_theta_full 0.995
_diffrn_measured_fraction_theta_max 0.994
_diffrn_measurement_details
;
#__ type_ start__ end____ width___ exp.time_
  1 omega  -64.00   30.00   1.0000    2.0000
omega____ theta____ kappa____ phi______ frames
    -      -41.6909   77.0000    0.0000 94

#__ type_ start__ end____ width___ exp.time_
  2 omega -105.00  -27.00   1.0000    2.0000
omega____ theta____ kappa____ phi______ frames
    -      -41.6909  -38.0000 -120.0000 78

#__ type_ start__ end____ width___ exp.time_
  3 omega -113.00  -70.00   1.0000    2.0000
omega____ theta____ kappa____ phi______ frames
    -      -41.6909  -38.0000  -30.0000 43

#__ type_ start__ end____ width___ exp.time_
  4 omega  129.00  159.00   1.0000    8.0000
omega____ theta____ kappa____ phi______ frames
    -      105.9955  125.0000    0.0000 30

#__ type_ start__ end____ width___ exp.time_
  5 omega   78.00  165.00   1.0000    8.0000
omega____ theta____ kappa____ phi______ frames
    -      105.9955   61.0000   60.0000 87

#__ type_ start__ end____ width___ exp.time_
  6 omega   50.00  137.00   1.0000    8.0000
omega____ theta____ kappa____ phi______ frames
    -      105.9955  -77.0000  -90.0000 87

#__ type_ start__ end____ width___ exp.time_
  7 omega   82.00  170.00   1.0000    8.0000
omega____ theta____ kappa____ phi______ frames
    -      105.9955   45.0000 -180.0000 88

#__ type_ start__ end____ width___ exp.time_
  8 omega   42.00  131.00   1.0000    8.0000
omega____ theta____ kappa____ phi______ frames
    -      105.9955  -61.0000   90.0000 89
;
_diffrn_measurement_device 'four-circle diffractometer'
_diffrn_measurement_device_type 'SuperNova, Dual, Cu at zero, AtlasS2'
_diffrn_measurement_method '\w scans'
_diffrn_orient_matrix_UB_11 -0.0547023000
_diffrn_orient_matrix_UB_12 -0.1115608000
_diffrn_orient_matrix_UB_13 -0.0134944000
_diffrn_orient_matrix_UB_21 -0.1438738000
_diffrn_orient_matrix_UB_22 0.0478782000
_diffrn_orient_matrix_UB_23 -0.0044930000
_diffrn_orient_matrix_UB_31 0.0256015000
_diffrn_orient_matrix_UB_32 0.0296694000
_diffrn_orient_matrix_UB_33 -0.0433584000
_diffrn_radiation_monochromator mirror
_diffrn_radiation_probe x-ray
_diffrn_radiation_type CuK\a
_diffrn_radiation_wavelength 1.54184
_diffrn_reflns_av_R_equivalents 0.0394
_diffrn_reflns_av_unetI/netI 0.0508
_diffrn_reflns_Laue_measured_fraction_full 0.995
_diffrn_reflns_Laue_measured_fraction_max 0.994
_diffrn_reflns_limit_h_max 11
_diffrn_reflns_limit_h_min -10
_diffrn_reflns_limit_k_max 14
_diffrn_reflns_limit_k_min -14
_diffrn_reflns_limit_l_max 37
_diffrn_reflns_limit_l_min -40
_diffrn_reflns_number 14210
_diffrn_reflns_point_group_measured_fraction_full 0.995
_diffrn_reflns_point_group_measured_fraction_max 0.994
_diffrn_reflns_theta_full 67.684
_diffrn_reflns_theta_max 68.118
_diffrn_reflns_theta_min 3.817
_diffrn_source 'sealed X-ray tube'
_diffrn_source_type 'SuperNova (Cu) X-ray Source'
_exptl_absorpt_coefficient_mu 2.090
_exptl_absorpt_correction_T_max 0.971
_exptl_absorpt_correction_T_min 0.959
_exptl_absorpt_correction_type gaussian
_exptl_absorpt_process_details
;
CrysAlisPro, Agilent Technologies,
Version 1.171.37.35 (release 13-08-2014 CrysAlis171 .NET)
(compiled Aug 13 2014,18:06:01)
Numerical absorption correction based on gaussian integration over
			a multifaceted crystal model
Empirical absorption correction using spherical harmonics,
 implemented in SCALE3 ABSPACK scaling algorithm.
;
_exptl_crystal_colour colourless
_exptl_crystal_colour_primary colourless
_exptl_crystal_density_diffrn 1.128
_exptl_crystal_description block
_exptl_crystal_F_000 1528
_exptl_crystal_size_max 0.1652
_exptl_crystal_size_mid 0.143
_exptl_crystal_size_min 0.1011
_refine_diff_density_max 0.700
_refine_diff_density_min -0.412
_refine_diff_density_rms 0.075
_refine_ls_extinction_method none
_refine_ls_goodness_of_fit_ref 1.039
_refine_ls_hydrogen_treatment constr
_refine_ls_matrix_type full
_refine_ls_number_parameters 438
_refine_ls_number_reflns 7446
_refine_ls_number_restraints 0
_refine_ls_restrained_S_all 1.039
_refine_ls_R_factor_all 0.0568
_refine_ls_R_factor_gt 0.0511
_refine_ls_shift/su_max 0.001
_refine_ls_shift/su_mean 0.000
_refine_ls_structure_factor_coef Fsqd
_refine_ls_weighting_details 'w=1/[\s^2^(Fo^2^)+(0.0800P)^2^+1.9770P] where P=(Fo^2^+2Fc^2^)/3'
_refine_ls_weighting_scheme calc
_refine_ls_wR_factor_gt 0.1346
_refine_ls_wR_factor_ref 0.1404
_reflns_Friedel_coverage 0.000
_reflns_number_gt 6633
_reflns_number_total 7446
_reflns_threshold_expression 'I > 2\s(I)'
_cod_data_source_file om6b00566_si_008.cif
_cod_data_source_block hasj160303a
_cod_original_cell_volume 4111.98(14)
_cod_database_code 4088929
_chemical_oxdiff_formula 'C H N O Si Ca'
_shelx_space_group_comment
;
The symmetry employed for this shelxl refinement is uniquely defined
by the following loop, which should always be used as a source of
symmetry information in preference to the above space-group names.
They are only intended as comments.
;
_reflns_odcompleteness_completeness 99.54
_reflns_odcompleteness_iscentric 1
_reflns_odcompleteness_theta 67.96
_olex2_refinement_description
;
1. Fixed Uiso
 At 1.2 times of:
  All C(H) groups, All C(H,H) groups
 At 1.5 times of:
  All C(H,H,H) groups
2.a Ternary CH refined with riding coordinates:
 C21(H21), C18(H18), C6(H6), C10(H10), C8(H8), C33(H33), C30(H30)
2.b Secondary CH2 refined with riding coordinates:
 C4(H4A,H4B), C5(H5A,H5B), C3(H3A,H3B), C9(H9A,H9B), C7(H7A,H7B), C11(H11A,H11B)
2.c Aromatic/amide H refined with riding coordinates:
 C16(H16), C14(H14), C15(H15), C28(H28), C26(H26), C27(H27)
2.d Idealised Me refined as rotating group:
 C19(H19A,H19B,H19C), C20(H20A,H20B,H20C), C23(H23A,H23B,H23C), C22(H22A,H22B,
 H22C), C34(H34A,H34B,H34C), C40(H40A,H40B,H40C), C35(H35A,H35B,H35C), C31(H31A,
 H31B,H31C), C41(H41A,H41B,H41C), C39(H39A,H39B,H39C), C36(H36A,H36B,H36C),
 C37(H37A,H37B,H37C), C32(H32A,H32B,H32C), C38(H38A,H38B,H38C)
;
_shelx_shelxl_version_number 2014/7
_olex2_date_sample_data_collection 2016-03-03
_olex2_submission_original_sample_id hasj160303a
_olex2_submission_special_instructions 'No special instructions were received'

loop_
_space_group_symop_operation_xyz
'x, y, z'
'-x, y+1/2, -z+1/2'
'-x, -y, -z'
'x, -y-1/2, z-1/2'

loop_
_atom_site_label
_atom_site_type_symbol
_atom_site_fract_x
_atom_site_fract_y
_atom_site_fract_z
_atom_site_U_iso_or_equiv
_atom_site_adp_type
_atom_site_occupancy
_atom_site_site_symmetry_order
_atom_site_calc_flag
_atom_site_refinement_flags_posn
Ca1 Ca 0.76853(4) 0.34281(3) 0.37998(2) 0.01865(13) Uani 1 1 d .
Si1 Si 0.88420(6) 0.59431(5) 0.33840(2) 0.02077(15) Uani 1 1 d .
Si2 Si 0.79342(6) 0.57003(5) 0.42160(2) 0.02057(15) Uani 1 1 d .
N1 N 0.70459(16) 0.06220(13) 0.36522(5) 0.0124(3) Uani 1 1 d .
N2 N 0.58340(16) 0.21701(14) 0.37866(5) 0.0144(3) Uani 1 1 d .
N3 N 0.81708(18) 0.52180(14) 0.37567(5) 0.0200(4) Uani 1 1 d .
C13 C 0.89379(19) 0.14422(16) 0.40316(6) 0.0132(4) Uani 1 1 d .
C1 C 0.58747(19) 0.10964(16) 0.37123(5) 0.0123(4) Uani 1 1 d .
C12 C 0.81995(18) 0.12726(15) 0.36677(6) 0.0119(4) Uani 1 1 d .
C24 C 0.47943(19) 0.28270(16) 0.39302(6) 0.0152(4) Uani 1 1 d .
C16 C 0.9778(2) 0.24419(17) 0.33371(6) 0.0179(4) Uani 1 1 d .
H16 H 1.0086 0.2768 0.3102 0.022 Uiso 1 1 calc R
C17 C 0.86553(19) 0.17487(16) 0.33139(6) 0.0139(4) Uani 1 1 d .
C21 C 0.7929(2) 0.14496(17) 0.29265(6) 0.0169(4) Uani 1 1 d .
H21 H 0.6935 0.1439 0.2973 0.020 Uiso 1 1 calc R
C2 C 0.46645(19) 0.03080(16) 0.36469(6) 0.0135(4) Uani 1 1 d .
C14 C 1.00440(19) 0.21500(17) 0.40400(6) 0.0168(4) Uani 1 1 d .
H14 H 1.0526 0.2284 0.4284 0.020 Uiso 1 1 calc R
C18 C 0.85143(19) 0.08186(17) 0.43943(6) 0.0150(4) Uani 1 1 d .
H18 H 0.7509 0.0885 0.4410 0.018 Uiso 1 1 calc R
C29 C 0.4301(2) 0.27183(17) 0.43193(6) 0.0179(4) Uani 1 1 d .
C4 C 0.4717(2) -0.01173(18) 0.32151(6) 0.0181(4) Uani 1 1 d .
H4A H 0.4586 0.0496 0.3028 0.022 Uiso 1 1 calc R
H4B H 0.5618 -0.0438 0.3173 0.022 Uiso 1 1 calc R
C25 C 0.4421(2) 0.37615(18) 0.37019(6) 0.0188(4) Uani 1 1 d .
C5 C 0.4859(2) -0.06754(17) 0.39286(6) 0.0174(4) Uani 1 1 d .
H5A H 0.5762 -0.1002 0.3893 0.021 Uiso 1 1 calc R
H5B H 0.4820 -0.0428 0.4207 0.021 Uiso 1 1 calc R
C15 C 1.0453(2) 0.26636(17) 0.36964(6) 0.0183(4) Uani 1 1 d .
H15 H 1.1188 0.3161 0.3708 0.022 Uiso 1 1 calc R
C6 C 0.3754(2) -0.15327(17) 0.38443(7) 0.0215(4) Uani 1 1 d .
H6 H 0.3893 -0.2158 0.4030 0.026 Uiso 1 1 calc R
C19 C 0.8851(2) -0.03884(17) 0.43386(6) 0.0192(4) Uani 1 1 d .
H19A H 0.8432 -0.0646 0.4088 0.029 Uiso 1 1 calc GR
H19B H 0.8499 -0.0808 0.4558 0.029 Uiso 1 1 calc GR
H19C H 0.9836 -0.0480 0.4333 0.029 Uiso 1 1 calc GR
C3 C 0.32422(19) 0.07914(17) 0.36998(6) 0.0164(4) Uani 1 1 d .
H3A H 0.3097 0.1409 0.3516 0.020 Uiso 1 1 calc R
H3B H 0.3175 0.1066 0.3974 0.020 Uiso 1 1 calc R
C10 C 0.3614(2) -0.09759(19) 0.31305(7) 0.0231(5) Uani 1 1 d .
H10 H 0.3669 -0.1239 0.2852 0.028 Uiso 1 1 calc R
C8 C 0.2139(2) -0.00755(18) 0.36167(6) 0.0193(4) Uani 1 1 d .
H8 H 0.1227 0.0251 0.3655 0.023 Uiso 1 1 calc R
C33 C 0.4724(2) 0.17863(18) 0.45920(6) 0.0200(4) Uani 1 1 d .
H33 H 0.5146 0.1215 0.4427 0.024 Uiso 1 1 calc R
C28 C 0.3469(2) 0.35236(19) 0.44657(7) 0.0236(5) Uani 1 1 d .
H28 H 0.3125 0.3441 0.4723 0.028 Uiso 1 1 calc R
C20 C 0.9154(2) 0.12362(19) 0.47831(6) 0.0217(4) Uani 1 1 d .
H20A H 1.0134 0.1112 0.4786 0.033 Uiso 1 1 calc GR
H20B H 0.8763 0.0850 0.5005 0.033 Uiso 1 1 calc GR
H20C H 0.8975 0.2015 0.4808 0.033 Uiso 1 1 calc GR
C9 C 0.2214(2) -0.0478(2) 0.31896(7) 0.0230(5) Uani 1 1 d .
H9A H 0.2060 0.0134 0.3004 0.028 Uiso 1 1 calc R
H9B H 0.1502 -0.1029 0.3135 0.028 Uiso 1 1 calc R
C7 C 0.2357(2) -0.10248(18) 0.39037(7) 0.0217(4) Uani 1 1 d .
H7A H 0.1641 -0.1576 0.3855 0.026 Uiso 1 1 calc R
H7B H 0.2300 -0.0765 0.4180 0.026 Uiso 1 1 calc R
C11 C 0.3835(2) -0.19309(19) 0.34172(7) 0.0257(5) Uani 1 1 d .
H11A H 0.3134 -0.2492 0.3363 0.031 Uiso 1 1 calc R
H11B H 0.4734 -0.2261 0.3378 0.031 Uiso 1 1 calc R
C26 C 0.3614(2) 0.45545(19) 0.38707(7) 0.0250(5) Uani 1 1 d .
H26 H 0.3392 0.5191 0.3723 0.030 Uiso 1 1 calc R
C30 C 0.4853(2) 0.38950(19) 0.32742(7) 0.0224(5) Uani 1 1 d .
H30 H 0.5820 0.3660 0.3264 0.027 Uiso 1 1 calc R
C23 C 0.8164(3) 0.2244(2) 0.25888(7) 0.0275(5) Uani 1 1 d .
H23A H 0.7891 0.2975 0.2668 0.041 Uiso 1 1 calc GR
H23B H 0.7624 0.2021 0.2353 0.041 Uiso 1 1 calc GR
H23C H 0.9126 0.2247 0.2529 0.041 Uiso 1 1 calc GR
C27 C 0.3128(2) 0.4437(2) 0.42485(8) 0.0281(5) Uani 1 1 d .
H27 H 0.2568 0.4980 0.4356 0.034 Uiso 1 1 calc R
C22 C 0.8347(2) 0.02947(18) 0.28063(6) 0.0224(4) Uani 1 1 d .
H22A H 0.9321 0.0280 0.2761 0.034 Uiso 1 1 calc GR
H22B H 0.7844 0.0084 0.2563 0.034 Uiso 1 1 calc GR
H22C H 0.8142 -0.0214 0.3019 0.034 Uiso 1 1 calc GR
C34 C 0.5785(2) 0.2144(2) 0.49075(7) 0.0247(5) Uani 1 1 d .
H34A H 0.6599 0.2398 0.4779 0.037 Uiso 1 1 calc GR
H34B H 0.6020 0.1529 0.5081 0.037 Uiso 1 1 calc GR
H34C H 0.5416 0.2734 0.5065 0.037 Uiso 1 1 calc GR
C40 C 0.7500(3) 0.4489(2) 0.45361(7) 0.0286(5) Uani 1 1 d .
H40A H 0.6638 0.4174 0.4439 0.043 Uiso 1 1 calc GR
H40B H 0.7418 0.4726 0.4811 0.043 Uiso 1 1 calc GR
H40C H 0.8218 0.3943 0.4523 0.043 Uiso 1 1 calc GR
C35 C 0.3524(2) 0.1264(2) 0.47971(7) 0.0269(5) Uani 1 1 d .
H35A H 0.3144 0.1785 0.4982 0.040 Uiso 1 1 calc GR
H35B H 0.3836 0.0618 0.4943 0.040 Uiso 1 1 calc GR
H35C H 0.2826 0.1056 0.4597 0.040 Uiso 1 1 calc GR
C31 C 0.4017(3) 0.3161(2) 0.29946(8) 0.0343(6) Uani 1 1 d .
H31A H 0.4140 0.2403 0.3076 0.051 Uiso 1 1 calc GR
H31B H 0.4317 0.3254 0.2724 0.051 Uiso 1 1 calc GR
H31C H 0.3057 0.3356 0.3005 0.051 Uiso 1 1 calc GR
C41 C 0.6465(3) 0.6650(2) 0.42467(8) 0.0328(6) Uani 1 1 d .
H41A H 0.6641 0.7306 0.4093 0.049 Uiso 1 1 calc GR
H41B H 0.6342 0.6847 0.4524 0.049 Uiso 1 1 calc GR
H41C H 0.5643 0.6295 0.4139 0.049 Uiso 1 1 calc GR
C39 C 0.9437(3) 0.6361(2) 0.44740(8) 0.0361(6) Uani 1 1 d .
H39A H 1.0185 0.5840 0.4498 0.054 Uiso 1 1 calc GR
H39B H 0.9191 0.6598 0.4739 0.054 Uiso 1 1 calc GR
H39C H 0.9720 0.6991 0.4320 0.054 Uiso 1 1 calc GR
C36 C 0.8431(3) 0.5325(3) 0.28912(8) 0.0393(6) Uani 1 1 d .
H36A H 0.8933 0.4644 0.2866 0.059 Uiso 1 1 calc GR
H36B H 0.8688 0.5827 0.2682 0.059 Uiso 1 1 calc GR
H36C H 0.7456 0.5179 0.2866 0.059 Uiso 1 1 calc GR
C37 C 1.0743(3) 0.5956(3) 0.34258(9) 0.0380(6) Uani 1 1 d .
H37A H 1.1040 0.6305 0.3675 0.057 Uiso 1 1 calc GR
H37B H 1.1099 0.6360 0.3203 0.057 Uiso 1 1 calc GR
H37C H 1.1083 0.5209 0.3422 0.057 Uiso 1 1 calc GR
C32 C 0.4768(3) 0.5069(2) 0.31246(8) 0.0337(6) Uani 1 1 d .
H32A H 0.3821 0.5309 0.3118 0.051 Uiso 1 1 calc GR
H32B H 0.5118 0.5108 0.2858 0.051 Uiso 1 1 calc GR
H32C H 0.5309 0.5539 0.3303 0.051 Uiso 1 1 calc GR
C38 C 0.8304(4) 0.7402(2) 0.33534(10) 0.0461(8) Uani 1 1 d .
H38A H 0.7312 0.7443 0.3336 0.069 Uiso 1 1 calc GR
H38B H 0.8676 0.7736 0.3118 0.069 Uiso 1 1 calc GR
H38C H 0.8642 0.7788 0.3591 0.069 Uiso 1 1 calc GR

loop_
_atom_site_aniso_label
_atom_site_aniso_U_11
_atom_site_aniso_U_22
_atom_site_aniso_U_33
_atom_site_aniso_U_23
_atom_site_aniso_U_13
_atom_site_aniso_U_12
Ca1 0.0185(2) 0.0160(2) 0.0214(2) -0.00049(15) 0.00084(16) -0.00079(15)
Si1 0.0216(3) 0.0182(3) 0.0226(3) 0.0014(2) 0.0018(2) -0.0008(2)
Si2 0.0222(3) 0.0181(3) 0.0214(3) -0.0026(2) -0.0002(2) 0.0004(2)
N1 0.0109(7) 0.0138(8) 0.0124(8) -0.0009(6) -0.0004(6) -0.0001(6)
N2 0.0113(7) 0.0149(8) 0.0170(8) -0.0021(6) 0.0006(6) 0.0013(6)
N3 0.0211(9) 0.0157(8) 0.0233(9) -0.0018(7) 0.0010(7) -0.0009(7)
C13 0.0121(9) 0.0133(9) 0.0141(9) -0.0005(7) -0.0011(7) 0.0035(7)
C1 0.0136(9) 0.0154(9) 0.0076(8) 0.0008(7) -0.0015(6) -0.0010(7)
C12 0.0106(8) 0.0117(9) 0.0135(9) -0.0023(7) 0.0000(7) 0.0016(7)
C24 0.0101(8) 0.0154(9) 0.0200(10) -0.0042(8) 0.0000(7) -0.0004(7)
C16 0.0161(9) 0.0179(10) 0.0200(10) 0.0028(8) 0.0038(7) 0.0023(8)
C17 0.0135(9) 0.0145(9) 0.0138(9) -0.0004(7) 0.0013(7) 0.0041(7)
C21 0.0192(10) 0.0187(10) 0.0126(10) 0.0007(8) -0.0004(7) 0.0025(8)
C2 0.0119(9) 0.0146(9) 0.0139(9) -0.0017(7) -0.0007(7) -0.0018(7)
C14 0.0135(9) 0.0183(10) 0.0182(10) -0.0026(8) -0.0036(7) 0.0006(7)
C18 0.0130(9) 0.0200(10) 0.0120(9) 0.0004(8) -0.0001(7) 0.0009(7)
C29 0.0134(9) 0.0201(10) 0.0203(10) -0.0061(8) 0.0001(7) -0.0013(8)
C4 0.0155(9) 0.0232(11) 0.0155(10) -0.0058(8) 0.0003(7) -0.0045(8)
C25 0.0123(9) 0.0187(10) 0.0251(11) -0.0009(8) -0.0014(8) 0.0001(8)
C5 0.0150(9) 0.0165(10) 0.0206(10) 0.0020(8) -0.0007(7) -0.0018(8)
C15 0.0126(9) 0.0180(10) 0.0241(11) 0.0019(8) -0.0004(7) -0.0018(7)
C6 0.0182(10) 0.0169(10) 0.0292(12) 0.0024(8) -0.0002(8) -0.0037(8)
C19 0.0195(10) 0.0198(11) 0.0182(10) 0.0040(8) -0.0001(8) 0.0013(8)
C3 0.0115(9) 0.0188(10) 0.0186(10) -0.0014(8) -0.0006(7) 0.0001(8)
C10 0.0196(10) 0.0277(12) 0.0218(11) -0.0108(9) -0.0002(8) -0.0070(9)
C8 0.0118(9) 0.0225(11) 0.0236(11) -0.0032(8) -0.0001(7) -0.0026(8)
C33 0.0185(10) 0.0246(11) 0.0173(10) -0.0006(8) 0.0045(8) -0.0008(8)
C28 0.0179(10) 0.0295(12) 0.0238(11) -0.0071(9) 0.0042(8) 0.0013(8)
C20 0.0222(10) 0.0286(11) 0.0140(10) 0.0005(9) -0.0032(8) 0.0010(9)
C9 0.0158(10) 0.0304(12) 0.0224(11) -0.0041(9) -0.0049(8) -0.0067(9)
C7 0.0161(10) 0.0230(11) 0.0262(11) -0.0006(9) 0.0028(8) -0.0068(8)
C11 0.0183(10) 0.0192(11) 0.0398(14) -0.0104(10) 0.0034(9) -0.0049(8)
C26 0.0207(10) 0.0197(11) 0.0343(13) 0.0011(9) -0.0021(9) 0.0036(8)
C30 0.0185(10) 0.0241(11) 0.0244(11) 0.0040(9) -0.0018(8) -0.0002(8)
C23 0.0410(13) 0.0258(12) 0.0155(11) 0.0049(9) -0.0045(9) 0.0016(10)
C27 0.0209(11) 0.0272(12) 0.0365(13) -0.0079(10) 0.0046(9) 0.0079(9)
C22 0.0281(11) 0.0217(11) 0.0173(10) -0.0040(8) -0.0003(8) 0.0029(9)
C34 0.0232(11) 0.0312(12) 0.0196(11) 0.0004(9) 0.0013(8) -0.0025(9)
C40 0.0376(13) 0.0266(12) 0.0218(11) -0.0006(9) 0.0025(9) -0.0010(10)
C35 0.0243(11) 0.0324(13) 0.0244(11) -0.0002(10) 0.0074(9) -0.0056(9)
C31 0.0464(15) 0.0319(13) 0.0241(12) 0.0047(10) -0.0056(10) -0.0125(11)
C41 0.0357(13) 0.0311(13) 0.0318(13) -0.0048(10) 0.0029(10) 0.0102(10)
C39 0.0362(14) 0.0351(14) 0.0363(14) -0.0085(11) -0.0069(11) -0.0072(11)
C36 0.0419(15) 0.0520(17) 0.0245(13) -0.0033(12) 0.0072(11) -0.0080(13)
C37 0.0252(12) 0.0488(16) 0.0400(15) 0.0118(12) 0.0023(10) -0.0088(11)
C32 0.0326(13) 0.0303(13) 0.0380(14) 0.0109(11) -0.0016(10) -0.0018(10)
C38 0.070(2) 0.0218(13) 0.0474(17) 0.0126(12) 0.0204(15) 0.0131(13)

loop_
_atom_type_symbol
_atom_type_description
_atom_type_scat_dispersion_real
_atom_type_scat_dispersion_imag
_atom_type_scat_source
C C 0.0181 0.0091 'International Tables Vol C Tables 4.2.6.8 and 6.1.1.4'
H H 0.0000 0.0000 'International Tables Vol C Tables 4.2.6.8 and 6.1.1.4'
Ca Ca 0.3641 1.2855 'International Tables Vol C Tables 4.2.6.8 and 6.1.1.4'
N N 0.0311 0.0180 'International Tables Vol C Tables 4.2.6.8 and 6.1.1.4'
Si Si 0.2541 0.3302 'International Tables Vol C Tables 4.2.6.8 and 6.1.1.4'

loop_
_exptl_crystal_face_index_h
_exptl_crystal_face_index_k
_exptl_crystal_face_index_l
_exptl_crystal_face_perp_dist
_exptl_oxdiff_crystal_face_indexfrac_h
_exptl_oxdiff_crystal_face_indexfrac_k
_exptl_oxdiff_crystal_face_indexfrac_l
_exptl_oxdiff_crystal_face_x
_exptl_oxdiff_crystal_face_y
_exptl_oxdiff_crystal_face_z
-6 1 2 0.0721 -5.9984 1.0031 2.0113 0.1891 0.9020 -0.2110
-1 -2 21 0.0656 -1.0047 -1.9989 20.9605 -0.0049 -0.0453 -0.9938
3 -2 17 0.0726 2.9956 -2.0010 16.9599 -0.1695 -0.6030 -0.7180
6 0 -7 0.0701 6.0004 -0.0033 -6.9993 -0.2334 -0.8320 0.4570
0 2 -21 0.0575 0.0047 1.9994 -20.9588 0.0595 0.1892 0.9682
0 -7 -12 0.0688 -0.0118 -7.0004 -12.0111 0.9437 -0.2795 0.3128
-1 -5 17 0.0688 -1.0098 -4.9990 16.9539 0.3841 -0.1702 -0.9093
-1 3 21 0.0722 -0.9958 3.0012 20.9818 -0.5635 0.1927 -0.8462
1 8 5 0.0637 1.0140 7.9997 5.0246 -1.0157 0.2146 0.0454
1 6 -13 0.0454 1.0114 5.9991 -12.9559 -0.5498 0.1999 0.7656
1 0 -22 0.0638 1.0012 -0.0012 -21.9674 0.2418 -0.0454 0.9781
4 3 16 0.0777 4.0045 2.9985 15.9811 -0.7692 -0.5044 -0.5014
4 4 -12 0.0626 4.0078 3.9976 -11.9710 -0.5037 -0.3314 0.7403
-6 -2 2 0.0727 -6.0037 -1.9969 1.9985 0.5242 0.7592 -0.2996
-6 1 -8 0.0701 -5.9979 1.0028 -7.9731 0.3238 0.9468 0.2219
5 -5 6 0.0592 4.9909 -5.0024 5.9609 0.2046 -0.9843 -0.2791
1 -3 20 0.0602 0.9936 -2.9999 19.9544 0.0110 -0.3762 -0.9288
-5 3 11 0.0789 -4.9953 3.0029 11.0041 -0.2102 0.8130 -0.5159
-5 5 -5 0.0719 -4.9909 5.0024 -4.9624 -0.2181 0.9799 0.2358
-3 4 -16 0.0578 -2.9921 4.0011 -15.9529 -0.0674 0.6937 0.7338
1 -7 11 0.0594 0.9870 -7.0002 10.9513 0.5792 -0.5264 -0.6573
3 -7 -7 0.0759 2.9880 -7.0018 -7.0240 0.7125 -0.7336 0.1733
-1 7 -11 0.0417 -0.9870 7.0002 -10.9513 -0.5792 0.5264 0.6573
-3 7 7 0.0762 -2.9880 7.0018 7.0240 -0.7125 0.7336 -0.1733
-3 -5 -15 0.0625 -3.0081 -4.9990 -14.9929 0.9246 0.2608 0.4247
-4 -6 2 0.0787 -4.0108 -5.9979 1.9781 0.8618 0.2810 -0.3664
-3 -4 17 0.0695 -3.0080 -3.9980 16.9616 0.3817 0.1652 -0.9311
-6 -3 -1 0.0667 -6.0054 -2.9970 -1.0011 0.6764 0.7250 -0.1993
-5 -2 -10 0.0602 -5.0031 -1.9978 -9.9845 0.6313 0.6690 0.2456
-2 0 -20 0.0630 -1.9990 0.0004 -19.9655 0.3787 0.3773 0.8145
0 7 -12 0.0370 0.0131 6.9997 -11.9515 -0.6203 0.3869 0.7262
3 7 8 0.0705 3.0121 6.9987 8.0123 -1.0537 -0.1343 -0.0626
6 -2 -3 0.0657 5.9967 -2.0032 -3.0140 -0.0639 -0.9451 0.2248

loop_
_geom_angle_atom_site_label_1
_geom_angle_atom_site_label_2
_geom_angle_atom_site_label_3
_geom_angle
N2 Ca1 C13 76.79(6)
N2 Ca1 C12 61.09(6)
N2 Ca1 C16 106.10(6)
N2 Ca1 C17 77.95(6)
N2 Ca1 C14 104.93(6)
N2 Ca1 C15 120.35(6)
N3 Ca1 N2 142.44(6)
N3 Ca1 C13 140.07(6)
N3 Ca1 C12 153.12(6)
N3 Ca1 C16 102.49(6)
N3 Ca1 C17 126.71(6)
N3 Ca1 C14 112.17(6)
N3 Ca1 C15 96.03(6)
C13 Ca1 C16 58.43(6)
C13 Ca1 C14 28.15(6)
C13 Ca1 C15 49.91(6)
C12 Ca1 C13 29.42(6)
C12 Ca1 C16 50.78(6)
C12 Ca1 C17 29.47(6)
C12 Ca1 C14 50.84(6)
C12 Ca1 C15 59.28(6)
C16 Ca1 C15 27.57(6)
C17 Ca1 C13 51.42(6)
C17 Ca1 C16 28.20(6)
C17 Ca1 C14 58.65(6)
C17 Ca1 C15 49.96(6)
C14 Ca1 C16 48.97(6)
C14 Ca1 C15 27.72(6)
N3 Si1 C36 111.71(11)
N3 Si1 C37 111.47(11)
N3 Si1 C38 115.26(11)
C36 Si1 C37 104.69(13)
C36 Si1 C38 106.94(15)
C38 Si1 C37 106.05(15)
N3 Si2 C40 106.80(10)
N3 Si2 C41 114.02(11)
N3 Si2 C39 116.43(11)
C41 Si2 C40 105.50(12)
C41 Si2 C39 107.67(13)
C39 Si2 C40 105.54(12)
C1 N1 C12 117.39(16)
C1 N2 Ca1 127.62(12)
C1 N2 C24 131.00(17)
C24 N2 Ca1 100.81(12)
Si1 N3 Ca1 130.52(10)
Si2 N3 Ca1 104.30(9)
Si2 N3 Si1 124.64(11)
C12 C13 Ca1 71.60(11)
C12 C13 C18 118.41(17)
C14 C13 Ca1 78.43(11)
C14 C13 C12 118.96(18)
C14 C13 C18 122.61(18)
C18 C13 Ca1 121.89(12)
N1 C1 N2 119.78(17)
N1 C1 C2 112.10(16)
N2 C1 C2 127.87(17)
N1 C12 Ca1 114.03(12)
N1 C12 C13 120.62(17)
N1 C12 C17 119.42(17)
C13 C12 Ca1 78.98(11)
C17 C12 Ca1 78.68(11)
C17 C12 C13 119.94(18)
N2 C24 C29 122.89(18)
N2 C24 C25 117.03(18)
C29 C24 C25 118.96(18)
Ca1 C16 H16 122.0
C17 C16 Ca1 72.96(11)
C17 C16 H16 119.3
C15 C16 Ca1 76.98(12)
C15 C16 H16 119.3
C15 C16 C17 121.43(19)
C12 C17 Ca1 71.85(11)
C12 C17 C21 118.19(18)
C16 C17 Ca1 78.83(12)
C16 C17 C12 118.74(18)
C16 C17 C21 123.03(18)
C21 C17 Ca1 121.32(12)
C17 C21 H21 107.7
C17 C21 C23 114.15(18)
C17 C21 C22 109.27(17)
C23 C21 H21 107.7
C23 C21 C22 110.20(18)
C22 C21 H21 107.7
C1 C2 C4 107.00(15)
C5 C2 C1 109.04(15)
C5 C2 C4 107.79(17)
C3 C2 C1 116.24(16)
C3 C2 C4 107.60(16)
C3 C2 C5 108.85(16)
Ca1 C14 H14 121.2
C13 C14 Ca1 73.42(11)
C13 C14 H14 119.4
C15 C14 Ca1 77.05(12)
C15 C14 C13 121.14(19)
C15 C14 H14 119.4
C13 C18 H18 107.8
C13 C18 C19 108.86(16)
C13 C18 C20 113.99(17)
C19 C18 H18 107.8
C20 C18 H18 107.8
C20 C18 C19 110.34(17)
C24 C29 C33 122.28(18)
C28 C29 C24 119.2(2)
C28 C29 C33 118.38(19)
C2 C4 H4A 109.4
C2 C4 H4B 109.4
H4A C4 H4B 108.0
C10 C4 C2 110.99(16)
C10 C4 H4A 109.4
C10 C4 H4B 109.4
C24 C25 C30 121.43(19)
C26 C25 C24 118.9(2)
C26 C25 C30 119.6(2)
C2 C5 H5A 109.5
C2 C5 H5B 109.5
H5A C5 H5B 108.1
C6 C5 C2 110.70(17)
C6 C5 H5A 109.5
C6 C5 H5B 109.5
Ca1 C15 H15 120.2
C16 C15 Ca1 75.45(12)
C16 C15 C14 119.56(19)
C16 C15 H15 120.2
C14 C15 Ca1 75.23(11)
C14 C15 H15 120.2
C5 C6 H6 109.5
C7 C6 C5 109.31(17)
C7 C6 H6 109.5
C11 C6 C5 109.45(18)
C11 C6 H6 109.5
C11 C6 C7 109.49(18)
C18 C19 H19A 109.5
C18 C19 H19B 109.5
C18 C19 H19C 109.5
H19A C19 H19B 109.5
H19A C19 H19C 109.5
H19B C19 H19C 109.5
C2 C3 H3A 109.5
C2 C3 H3B 109.5
C2 C3 C8 110.53(16)
H3A C3 H3B 108.1
C8 C3 H3A 109.5
C8 C3 H3B 109.5
C4 C10 H10 109.5
C9 C10 C4 109.67(18)
C9 C10 H10 109.5
C9 C10 C11 109.37(18)
C11 C10 C4 109.15(18)
C11 C10 H10 109.5
C3 C8 H8 109.3
C9 C8 C3 109.69(17)
C9 C8 H8 109.3
C7 C8 C3 109.47(17)
C7 C8 H8 109.3
C7 C8 C9 109.81(18)
C29 C33 H33 107.6
C29 C33 C34 111.66(18)
C29 C33 C35 112.99(18)
C34 C33 H33 107.6
C34 C33 C35 109.02(18)
C35 C33 H33 107.6
C29 C28 H28 119.0
C27 C28 C29 121.9(2)
C27 C28 H28 119.0
C18 C20 H20A 109.5
C18 C20 H20B 109.5
C18 C20 H20C 109.5
H20A C20 H20B 109.5
H20A C20 H20C 109.5
H20B C20 H20C 109.5
C10 C9 H9A 109.8
C10 C9 H9B 109.8
C8 C9 C10 109.20(17)
C8 C9 H9A 109.8
C8 C9 H9B 109.8
H9A C9 H9B 108.3
C6 C7 H7A 109.8
C6 C7 H7B 109.8
C8 C7 C6 109.50(17)
C8 C7 H7A 109.8
C8 C7 H7B 109.8
H7A C7 H7B 108.2
C6 C11 C10 109.78(18)
C6 C11 H11A 109.7
C6 C11 H11B 109.7
C10 C11 H11A 109.7
C10 C11 H11B 109.7
H11A C11 H11B 108.2
C25 C26 H26 119.2
C27 C26 C25 121.7(2)
C27 C26 H26 119.2
C25 C30 H30 107.6
C25 C30 C32 113.5(2)
C31 C30 C25 110.89(19)
C31 C30 H30 107.6
C31 C30 C32 109.46(19)
C32 C30 H30 107.6
C21 C23 H23A 109.5
C21 C23 H23B 109.5
C21 C23 H23C 109.5
H23A C23 H23B 109.5
H23A C23 H23C 109.5
H23B C23 H23C 109.5
C28 C27 C26 119.3(2)
C28 C27 H27 120.4
C26 C27 H27 120.4
C21 C22 H22A 109.5
C21 C22 H22B 109.5
C21 C22 H22C 109.5
H22A C22 H22B 109.5
H22A C22 H22C 109.5
H22B C22 H22C 109.5
C33 C34 H34A 109.5
C33 C34 H34B 109.5
C33 C34 H34C 109.5
H34A C34 H34B 109.5
H34A C34 H34C 109.5
H34B C34 H34C 109.5
Si2 C40 H40A 109.5
Si2 C40 H40B 109.5
Si2 C40 H40C 109.5
H40A C40 H40B 109.5
H40A C40 H40C 109.5
H40B C40 H40C 109.5
C33 C35 H35A 109.5
C33 C35 H35B 109.5
C33 C35 H35C 109.5
H35A C35 H35B 109.5
H35A C35 H35C 109.5
H35B C35 H35C 109.5
C30 C31 H31A 109.5
C30 C31 H31B 109.5
C30 C31 H31C 109.5
H31A C31 H31B 109.5
H31A C31 H31C 109.5
H31B C31 H31C 109.5
Si2 C41 H41A 109.5
Si2 C41 H41B 109.5
Si2 C41 H41C 109.5
H41A C41 H41B 109.5
H41A C41 H41C 109.5
H41B C41 H41C 109.5
Si2 C39 H39A 109.5
Si2 C39 H39B 109.5
Si2 C39 H39C 109.5
H39A C39 H39B 109.5
H39A C39 H39C 109.5
H39B C39 H39C 109.5
Si1 C36 H36A 109.5
Si1 C36 H36B 109.5
Si1 C36 H36C 109.5
H36A C36 H36B 109.5
H36A C36 H36C 109.5
H36B C36 H36C 109.5
Si1 C37 H37A 109.5
Si1 C37 H37B 109.5
Si1 C37 H37C 109.5
H37A C37 H37B 109.5
H37A C37 H37C 109.5
H37B C37 H37C 109.5
C30 C32 H32A 109.5
C30 C32 H32B 109.5
C30 C32 H32C 109.5
H32A C32 H32B 109.5
H32A C32 H32C 109.5
H32B C32 H32C 109.5
Si1 C38 H38A 109.5
Si1 C38 H38B 109.5
Si1 C38 H38C 109.5
H38A C38 H38B 109.5
H38A C38 H38C 109.5
H38B C38 H38C 109.5

loop_
_geom_bond_atom_site_label_1
_geom_bond_atom_site_label_2
_geom_bond_distance
Ca1 N2 2.3966(17)
Ca1 N3 2.2638(18)
Ca1 C13 2.8394(19)
Ca1 C12 2.7448(19)
Ca1 C16 2.906(2)
Ca1 C17 2.8323(19)
Ca1 C14 2.902(2)
Ca1 C15 2.925(2)
Si1 N3 1.6998(19)
Si1 C36 1.862(3)
Si1 C37 1.878(3)
Si1 C38 1.877(3)
Si2 N3 1.6869(19)
Si2 C40 1.903(2)
Si2 C41 1.870(3)
Si2 C39 1.879(3)
N1 C1 1.319(3)
N1 C12 1.393(3)
N2 C1 1.348(3)
N2 C24 1.409(3)
C13 C12 1.421(3)
C13 C14 1.398(3)
C13 C18 1.519(3)
C1 C2 1.550(3)
C12 C17 1.421(3)
C24 C29 1.426(3)
C24 C25 1.427(3)
C16 H16 0.9500
C16 C17 1.400(3)
C16 C15 1.390(3)
C17 C21 1.514(3)
C21 H21 1.0000
C21 C23 1.528(3)
C21 C22 1.541(3)
C2 C4 1.553(3)
C2 C5 1.549(3)
C2 C3 1.543(3)
C14 H14 0.9500
C14 C15 1.396(3)
C18 H18 1.0000
C18 C19 1.538(3)
C18 C20 1.526(3)
C29 C33 1.521(3)
C29 C28 1.392(3)
C4 H4A 0.9900
C4 H4B 0.9900
C4 C10 1.538(3)
C25 C26 1.397(3)
C25 C30 1.532(3)
C5 H5A 0.9900
C5 H5B 0.9900
C5 C6 1.538(3)
C15 H15 0.9500
C6 H6 1.0000
C6 C7 1.536(3)
C6 C11 1.530(3)
C19 H19A 0.9800
C19 H19B 0.9800
C19 H19C 0.9800
C3 H3A 0.9900
C3 H3B 0.9900
C3 C8 1.544(3)
C10 H10 1.0000
C10 C9 1.533(3)
C10 C11 1.535(4)
C8 H8 1.0000
C8 C9 1.531(3)
C8 C7 1.530(3)
C33 H33 1.0000
C33 C34 1.531(3)
C33 C35 1.537(3)
C28 H28 0.9500
C28 C27 1.379(4)
C20 H20A 0.9800
C20 H20B 0.9800
C20 H20C 0.9800
C9 H9A 0.9900
C9 H9B 0.9900
C7 H7A 0.9900
C7 H7B 0.9900
C11 H11A 0.9900
C11 H11B 0.9900
C26 H26 0.9500
C26 C27 1.388(4)
C30 H30 1.0000
C30 C31 1.528(3)
C30 C32 1.534(3)
C23 H23A 0.9800
C23 H23B 0.9800
C23 H23C 0.9800
C27 H27 0.9500
C22 H22A 0.9800
C22 H22B 0.9800
C22 H22C 0.9800
C34 H34A 0.9800
C34 H34B 0.9800
C34 H34C 0.9800
C40 H40A 0.9800
C40 H40B 0.9800
C40 H40C 0.9800
C35 H35A 0.9800
C35 H35B 0.9800
C35 H35C 0.9800
C31 H31A 0.9800
C31 H31B 0.9800
C31 H31C 0.9800
C41 H41A 0.9800
C41 H41B 0.9800
C41 H41C 0.9800
C39 H39A 0.9800
C39 H39B 0.9800
C39 H39C 0.9800
C36 H36A 0.9800
C36 H36B 0.9800
C36 H36C 0.9800
C37 H37A 0.9800
C37 H37B 0.9800
C37 H37C 0.9800
C32 H32A 0.9800
C32 H32B 0.9800
C32 H32C 0.9800
C38 H38A 0.9800
C38 H38B 0.9800
C38 H38C 0.9800

loop_
_geom_torsion_atom_site_label_1
_geom_torsion_atom_site_label_2
_geom_torsion_atom_site_label_3
_geom_torsion_atom_site_label_4
_geom_torsion
Ca1 N2 C1 N1 2.9(3)
Ca1 N2 C1 C2 -170.89(13)
Ca1 N2 C24 C29 -106.15(18)
Ca1 N2 C24 C25 61.60(18)
Ca1 C13 C12 N1 -111.52(17)
Ca1 C13 C12 C17 69.94(16)
Ca1 C13 C14 C15 -63.06(18)
Ca1 C13 C18 C19 154.22(13)
Ca1 C13 C18 C20 -82.12(19)
Ca1 C12 C17 C16 65.66(17)
Ca1 C12 C17 C21 -116.42(16)
Ca1 C16 C17 C12 -61.94(16)
Ca1 C16 C17 C21 120.24(18)
Ca1 C16 C15 C14 63.25(18)
Ca1 C17 C21 C23 76.4(2)
Ca1 C17 C21 C22 -159.74(13)
Ca1 C14 C15 C16 -63.36(18)
N1 C1 C2 C4 -58.3(2)
N1 C1 C2 C5 58.0(2)
N1 C1 C2 C3 -178.54(16)
N1 C12 C17 Ca1 111.34(16)
N1 C12 C17 C16 177.00(17)
N1 C12 C17 C21 -5.1(3)
N2 C1 C2 C4 115.9(2)
N2 C1 C2 C5 -127.8(2)
N2 C1 C2 C3 -4.4(3)
N2 C24 C29 C33 -8.4(3)
N2 C24 C29 C28 167.60(19)
N2 C24 C25 C26 -166.52(19)
N2 C24 C25 C30 15.2(3)
C13 C12 C17 Ca1 -70.11(16)
C13 C12 C17 C16 -4.5(3)
C13 C12 C17 C21 173.47(17)
C13 C14 C15 Ca1 61.25(17)
C13 C14 C15 C16 -2.1(3)
C1 N1 C12 Ca1 -1.9(2)
C1 N1 C12 C13 89.3(2)
C1 N1 C12 C17 -92.1(2)
C1 N2 C24 C29 65.5(3)
C1 N2 C24 C25 -126.8(2)
C1 C2 C4 C10 175.73(17)
C1 C2 C5 C6 -174.35(16)
C1 C2 C3 C8 178.72(16)
C12 N1 C1 N2 -0.2(3)
C12 N1 C1 C2 174.46(16)
C12 C13 C14 Ca1 61.21(16)
C12 C13 C14 C15 -1.9(3)
C12 C13 C18 C19 69.2(2)
C12 C13 C18 C20 -167.18(17)
C12 C17 C21 C23 161.35(18)
C12 C17 C21 C22 -74.8(2)
C24 N2 C1 N1 -166.71(19)
C24 N2 C1 C2 19.5(3)
C24 C29 C33 C34 102.4(2)
C24 C29 C33 C35 -134.3(2)
C24 C29 C28 C27 -1.4(3)
C24 C25 C26 C27 -2.4(3)
C24 C25 C30 C31 74.9(3)
C24 C25 C30 C32 -161.36(19)
C16 C17 C21 C23 -20.8(3)
C16 C17 C21 C22 103.1(2)
C17 C16 C15 Ca1 -60.42(18)
C17 C16 C15 C14 2.8(3)
C2 C4 C10 C9 59.9(2)
C2 C4 C10 C11 -59.9(2)
C2 C5 C6 C7 -59.6(2)
C2 C5 C6 C11 60.3(2)
C2 C3 C8 C9 -60.8(2)
C2 C3 C8 C7 59.7(2)
C14 C13 C12 Ca1 -64.80(17)
C14 C13 C12 N1 -176.33(17)
C14 C13 C12 C17 5.1(3)
C14 C13 C18 C19 -109.0(2)
C14 C13 C18 C20 14.6(3)
C18 C13 C12 Ca1 116.94(16)
C18 C13 C12 N1 5.4(3)
C18 C13 C12 C17 -173.12(17)
C18 C13 C14 Ca1 -120.61(17)
C18 C13 C14 C15 176.33(18)
C29 C24 C25 C26 1.7(3)
C29 C24 C25 C30 -176.58(18)
C29 C28 C27 C26 0.8(4)
C4 C2 C5 C6 -58.5(2)
C4 C2 C3 C8 58.8(2)
C4 C10 C9 C8 -59.6(2)
C4 C10 C11 C6 59.9(2)
C25 C24 C29 C33 -175.91(18)
C25 C24 C29 C28 0.1(3)
C25 C26 C27 C28 1.1(4)
C5 C2 C4 C10 58.6(2)
C5 C2 C3 C8 -57.7(2)
C5 C6 C7 C8 60.5(2)
C5 C6 C11 C10 -60.3(2)
C15 C16 C17 Ca1 62.40(18)
C15 C16 C17 C12 0.5(3)
C15 C16 C17 C21 -177.36(19)
C3 C2 C4 C10 -58.7(2)
C3 C2 C5 C6 57.9(2)
C3 C8 C9 C10 60.0(2)
C3 C8 C7 C6 -60.6(2)
C33 C29 C28 C27 174.8(2)
C28 C29 C33 C34 -73.6(2)
C28 C29 C33 C35 49.7(3)
C9 C10 C11 C6 -60.0(2)
C9 C8 C7 C6 59.9(2)
C7 C6 C11 C10 59.5(2)
C7 C8 C9 C10 -60.3(2)
C11 C6 C7 C8 -59.3(2)
C11 C10 C9 C8 60.1(2)
C26 C25 C30 C31 -103.3(2)
C26 C25 C30 C32 20.3(3)
C30 C25 C26 C27 176.0(2)
C40 Si2 N3 Ca1 3.56(12)
C40 Si2 N3 Si1 -168.84(13)
C41 Si2 N3 Ca1 -112.54(12)
C41 Si2 N3 Si1 75.05(16)
C39 Si2 N3 Ca1 121.12(12)
C39 Si2 N3 Si1 -51.28(18)
C36 Si1 N3 Ca1 28.43(17)
C36 Si1 N3 Si2 -161.27(14)
C37 Si1 N3 Ca1 -88.31(16)
C37 Si1 N3 Si2 81.99(17)
C38 Si1 N3 Ca1 150.75(16)
C38 Si1 N3 Si2 -39.0(2)
